data_1511526
loop_
_publ_author_name
'Bubnova, R.S.'
'Egorysheva, A.V.'
'Kozin, M.S.'
'Krzhizhanovskaya, M.G.'
'Filatov, S.K.'
'Volodin, V.D.'

_publ_section_title
;
 Synthesis, crystal structure and thermal behavior of a novel oxoborate Sr
 Bi2 B4 O10
;
_journal_name_full 'Journal of Solid State Chemistry'
_journal_page_first 1260
_journal_page_last 1264
_journal_paper_doi 10.1016/j.jssc.2009.02.011
_journal_volume 182
_journal_year 2009
_chemical_formula_sum 'B4 Bi2 O10 Sr'
_chemical_name_systematic 'Sr Bi2 (B4 O10)'
_space_group_IT_number 2
_symmetry_space_group_name_Hall '-P 1'
_symmetry_space_group_name_H-M 'P -1'
_cell_angle_alpha 96.095
_cell_angle_beta 109.116
_cell_angle_gamma 101.937
_cell_formula_units_Z 2
_cell_length_a 6.819
_cell_length_b 9.856
_cell_length_c 9.8118
_cell_volume 598.711
_citation_journal_id_ASTM JSSCBI
_cod_data_source_file boron4-x_16.cif
_cod_data_source_block B4Bi2O10Sr1
_cod_original_formula_sum 'B4 Bi2 O10 Sr1'
_cod_database_code 1511526

loop_
_symmetry_equiv_pos_as_xyz
x,y,z
-x,-y,-z

loop_
_atom_site_label
_atom_site_type_symbol
_atom_site_fract_x
_atom_site_fract_y
_atom_site_fract_z
_atom_site_occupancy
_atom_site_U_iso_or_equiv
O10 O-2 1.2443 1.1679 1.092 1 0.0
O2 O-2 1.3991 1.2331 0.9327 1 0.0
O6 O-2 0.8868 0.513 0.2492 1 0.0
O7 O-2 0.7523 0.5025 0.4491 1 0.0
O1 O-2 0.9202 0.8122 0.3948 1 0.0
B1 B+3 1.587 1.256 0.9039 1 0.0
Bi2 Bi+3 0.69872 1.02018 0.40281 1 0.0
B4 B+3 0.85 0.607 0.3703 1 0.0
B3 B+3 1.197 0.701 0.8272 1 0.0
Sr1 Sr+2 0.9646 1.1497 0.83386 1 0.0
O8 O-2 1.7805 1.2919 1.0156 1 0.0
O9 O-2 1.536 1.2296 0.7633 1 0.0
O4 O-2 1.4134 0.7845 0.8179 1 0.0
B2 B+3 1.399 1.204 1.0712 1 0.0
O5 O-2 1.0556 0.8182 0.7515 1 0.0
O3 O-2 0.6459 0.8918 0.5895 1 0.0
Bi1 Bi+3 0.73462 0.6378 0.6635 1 0.0
